data_9000240
loop_
_publ_author_name
'Burnham, C. W.'
'Ohashi, Y.'
'Hafner, S. S.'
'Virgo, D.'

_publ_section_title
;Cation distribution and atomic thermal vibrations in an iron-rich
 orthopyroxene
;
_journal_name_full 'American Mineralogist'
_journal_page_first 850
_journal_page_last 876
_journal_volume 56
_journal_year 1971
_chemical_formula_sum 'Ca0.04 Fe1.71 Mg0.25 O6 Si2'
_chemical_name_mineral Ferrosilite
_space_group_IT_number 61
_symmetry_space_group_name_Hall '-P 2ac 2ab'
_symmetry_space_group_name_H-M 'P b c a'
_cell_angle_alpha 90
_cell_angle_beta 90
_cell_angle_gamma 90
_cell_length_a 18.405
_cell_length_b 9.0338
_cell_length_c 5.2390
_cell_formula_units_Z 8
_cell_volume 871.073
_database_code_amcsd 0000247
_exptl_crystal_density_diffrn 3.894
_cod_original_formula_sum 'Si2 Fe1.71 Mg.25 Ca.04 O6'
_cod_database_code 9000240

loop_
_space_group_symop_operation_xyz
x,y,z
x,1/2-y,1/2+z
-x,1/2+y,1/2-z
1/2-x,1/2+y,z
1/2+x,1/2-y,-z
1/2+x,y,1/2-z
1/2-x,-y,1/2+z
-x,-y,-z

loop_
_atom_site_aniso_label
_atom_site_aniso_U_11
_atom_site_aniso_U_22
_atom_site_aniso_U_33
_atom_site_aniso_U_12
_atom_site_aniso_U_13
_atom_site_aniso_U_23
SiA 0.00378 0.00653 0.00509 -0.00067 0.00034 -0.00029
SiB 0.00446 0.00657 0.00506 0.00067 0.00000 0.00034
Fe1 0.00738 0.00794 0.00704 -0.00008 -0.00049 -0.00029
Mg1 0.00738 0.00794 0.00704 -0.00008 -0.00049 -0.00029
Fe2 0.01030 0.01191 0.00898 -0.00101 -0.00225 0.00031
Ca2 0.01030 0.01191 0.00898 -0.00101 -0.00225 0.00031
O1a 0.00378 0.00802 0.00788 0.00000 0.00049 -0.00060
O2a 0.00807 0.00649 0.00713 -0.00135 -0.00049 -0.00036
O3a 0.00549 0.01244 0.00633 -0.00034 0.00020 -0.00254
O1b 0.00412 0.00939 0.00921 0.00000 -0.00005 0.00055
O2b 0.00910 0.00839 0.00851 0.00211 0.00200 0.00122
O3b 0.00635 0.01071 0.00791 -0.00118 0.00083 -0.00271

loop_
_atom_site_label
_atom_site_fract_x
_atom_site_fract_y
_atom_site_fract_z
_atom_site_occupancy
SiA 0.27194 0.33944 0.04905 1.00000
SiB 0.47343 0.33490 0.79113 1.00000
Fe1 0.37566 0.65424 0.87451 0.75000
Mg1 0.37566 0.65424 0.87451 0.25000
Fe2 0.37795 0.48456 0.36682 0.96000
Ca2 0.37795 0.48456 0.36682 0.04000
O1a 0.18427 0.33889 0.03899 1.00000
O2a 0.31130 0.49661 0.05755 1.00000
O3a 0.30229 0.23575 -0.18414 1.00000
O1b 0.56154 0.33620 0.78991 1.00000
O2b 0.43335 0.48202 0.69459 1.00000
O3b 0.44735 0.20274 0.58737 1.00000

loop_
_cod_related_entry_id
_cod_related_entry_database
_cod_related_entry_code
1 AMCSD 0000247
